data_7004538
loop_
_publ_author_name
'Zi, Guofu'
'Wang, Qiuwen'
'Xiang, Li'
'Song, Haibin'

_publ_section_title
;
 Lanthanide and group 4 metal complexes with new chiral biaryl-based
 NNO-donor ligands
;
_journal_issue 43
_journal_name_full 'Dalton Transactions'
_journal_page_first 5930
_journal_page_last 5944
_journal_paper_doi 10.1039/b808238c
_journal_year 2008
_chemical_formula_moiety 'C20 H23 N O'
_chemical_formula_sum 'C20 H23 N O'
_chemical_formula_weight 293.39
_chemical_name_systematic
;
?
;
_space_group_IT_number 19
_symmetry_cell_setting orthorhombic
_symmetry_space_group_name_Hall 'P 2ac 2ab'
_symmetry_space_group_name_H-M 'P 21 21 21'
_atom_sites_solution_hydrogens geom
_atom_sites_solution_primary direct
_atom_sites_solution_secondary difmap
_audit_creation_method SHELXL-97
_cell_angle_alpha 90.00
_cell_angle_beta 90.00
_cell_angle_gamma 90.00
_cell_formula_units_Z 4
_cell_length_a 8.2551(19)
_cell_length_b 8.463(2)
_cell_length_c 22.725(5)
_cell_measurement_reflns_used 2627
_cell_measurement_temperature 294(2)
_cell_measurement_theta_max 22.26
_cell_measurement_theta_min 2.57
_cell_volume 1587.6(6)
_computing_cell_refinement 'Bruker SMART'
_computing_data_collection 'Bruker SMART'
_computing_data_reduction 'Bruker SAINT'
_computing_molecular_graphics 'Bruker SHELXTL'
_computing_publication_material 'Bruker SHELXTL'
_computing_structure_refinement 'SHELXL-97 (Sheldrick, 1997)'
_computing_structure_solution 'SHELXS-97 (Sheldrick, 1990)'
_diffrn_ambient_temperature 294(2)
_diffrn_measured_fraction_theta_full 0.995
_diffrn_measured_fraction_theta_max 0.995
_diffrn_measurement_device_type 'CCD area detector'
_diffrn_measurement_method 'phi and omega scans'
_diffrn_radiation_monochromator graphite
_diffrn_radiation_source 'fine-focus sealed tube'
_diffrn_radiation_type MoK\a
_diffrn_radiation_wavelength 0.71073
_diffrn_reflns_av_R_equivalents 0.0396
_diffrn_reflns_av_sigmaI/netI 0.0279
_diffrn_reflns_limit_h_max 10
_diffrn_reflns_limit_h_min -7
_diffrn_reflns_limit_k_max 10
_diffrn_reflns_limit_k_min -10
_diffrn_reflns_limit_l_max 26
_diffrn_reflns_limit_l_min -28
_diffrn_reflns_number 9169
_diffrn_reflns_theta_full 26.43
_diffrn_reflns_theta_max 26.43
_diffrn_reflns_theta_min 1.79
_diffrn_standards_decay_% 0
_diffrn_standards_interval_count 0
_diffrn_standards_interval_time 0
_diffrn_standards_number 0
_exptl_absorpt_coefficient_mu 0.075
_exptl_absorpt_correction_T_max 0.9881
_exptl_absorpt_correction_T_min 0.9852
_exptl_absorpt_correction_type multi-scan
_exptl_absorpt_process_details SADABS
_exptl_crystal_colour colorless
_exptl_crystal_density_diffrn 1.227
_exptl_crystal_density_meas ?
_exptl_crystal_density_method 'not measured'
_exptl_crystal_description block
_exptl_crystal_F_000 632
_exptl_crystal_size_max 0.20
_exptl_crystal_size_mid 0.18
_exptl_crystal_size_min 0.16
_refine_diff_density_max 0.129
_refine_diff_density_min -0.151
_refine_diff_density_rms 0.032
_refine_ls_abs_structure_details 'None, Friedel Pairs merged'
_refine_ls_extinction_method none
_refine_ls_goodness_of_fit_ref 1.075
_refine_ls_hydrogen_treatment constr
_refine_ls_matrix_type full
_refine_ls_number_parameters 218
_refine_ls_number_reflns 1895
_refine_ls_number_restraints 3
_refine_ls_restrained_S_all 1.080
_refine_ls_R_factor_all 0.0701
_refine_ls_R_factor_gt 0.0398
_refine_ls_shift/su_max 0.001
_refine_ls_shift/su_mean 0.000
_refine_ls_structure_factor_coef Fsqd
_refine_ls_weighting_details 'calc w=1/[\s^2^(Fo^2^)+(0.0520P)^2^+0.2380P] where P=(Fo^2^+2Fc^2^)/3'
_refine_ls_weighting_scheme calc
_refine_ls_wR_factor_gt 0.0957
_refine_ls_wR_factor_ref 0.1146
_reflns_number_gt 1360
_reflns_number_total 1895
_reflns_threshold_expression >2sigma(I)
_cod_data_source_file b808238c.txt
_cod_data_source_block H8NOBIN
_cod_depositor_comments
;
The following automatic conversions were performed:
'_symmetry_cell_setting' value 'Orthorhombic' changed to 'orthorhombic'
according to '/home/saulius/struct/CIF-dictionaries/cif_core.dic'
dictionary named 'cif_core.dic' version 2.4.1 from
2010-06-29.

'_exptl_absorpt_correction_type' value 'MULTI-SCAN' changed
to 'multi-scan' according to
'/home/saulius/struct/CIF-dictionaries/cif_core.dic' dictionary named
'cif_core.dic' version 2.4.1 from 2010-06-29.

Automatic conversion script
Id: cif_fix_enum 1527 2010-12-29 10:47:43Z saulius 

The following automatic conversions were performed:

'_exptl_crystal_density_meas' value 'NONE' was changed to '?' - the
value is perceived as not measured.

Automatic conversion script
Id: cif_fix_values 3008 2015-01-20 13:52:24Z robertas 
;
_cod_original_cell_volume 1587.7(6)
_cod_original_sg_symbol_H-M P2(1)2(1)2(1)
_cod_database_code 7004538

loop_
_symmetry_equiv_pos_as_xyz
'x, y, z'
'-x+1/2, -y, z+1/2'
'-x, y+1/2, -z+1/2'
'x+1/2, -y+1/2, -z'

loop_
_atom_site_label
_atom_site_type_symbol
_atom_site_fract_x
_atom_site_fract_y
_atom_site_fract_z
_atom_site_U_iso_or_equiv
_atom_site_adp_type
_atom_site_occupancy
_atom_site_symmetry_multiplicity
_atom_site_calc_flag
_atom_site_refinement_flags
_atom_site_disorder_assembly
_atom_site_disorder_group
O1 O -0.1184(3) 0.3484(3) 0.89549(9) 0.0670(7) Uani 0.50 1 d P A 1
N1 N 0.0814(3) 0.7160(3) 0.84098(10) 0.0738(8) Uani 0.50 1 d P A 1
H1A H 0.0582 0.8051 0.8210 0.089 Uiso 0.75 1 d PR A 1
H1B H 0.0702 0.7134 0.8804 0.089 Uiso 0.75 1 d PR A 1
N1' N -0.1184(3) 0.3484(3) 0.89549(9) 0.0670(7) Uani 0.50 1 d P A 2
H1'A H -0.1067 0.3486 0.8559 0.080 Uiso 0.75 1 d PR A 2
H1'B H -0.2131 0.3148 0.9112 0.080 Uiso 0.75 1 d PR A 2
O1' O 0.0814(3) 0.7160(3) 0.84098(10) 0.0738(8) Uani 0.50 1 d P A 2
C1 C 0.0079(3) 0.3948(3) 0.93169(11) 0.0448(6) Uani 1 1 d . . .
C2 C -0.0103(4) 0.3912(4) 0.99210(12) 0.0532(7) Uani 1 1 d . A .
H2A H -0.1072 0.3572 1.0087 0.064 Uiso 1 1 calc R . .
C3 C 0.1154(4) 0.4379(3) 1.02745(11) 0.0522(7) Uani 1 1 d . . .
H3 H 0.1024 0.4331 1.0681 0.063 Uiso 1 1 calc R A .
C4 C 0.2618(3) 0.4920(3) 1.00483(10) 0.0443(6) Uani 1 1 d . A .
C5 C 0.3956(4) 0.5460(4) 1.04541(12) 0.0608(8) Uani 1 1 d D . .
H5A H 0.3994 0.4758 1.0791 0.073 Uiso 1 1 calc R A 1
H5B H 0.3698 0.6510 1.0597 0.073 Uiso 1 1 calc R A 1
C6 C 0.5610(8) 0.5498(15) 1.0169(3) 0.064(2) Uani 0.615(16) 1 d PD A 1
H6A H 0.6010 0.4429 1.0117 0.077 Uiso 0.615(16) 1 calc PR A 1
H6B H 0.6364 0.6065 1.0419 0.077 Uiso 0.615(16) 1 calc PR A 1
C7 C 0.548(2) 0.6314(16) 0.9576(6) 0.075(3) Uani 0.615(16) 1 d PD A 1
H7A H 0.5091 0.7384 0.9635 0.090 Uiso 0.615(16) 1 calc PR A 1
H7B H 0.6550 0.6379 0.9401 0.090 Uiso 0.615(16) 1 calc PR A 1
C6' C 0.5247(17) 0.644(2) 1.0163(4) 0.069(4) Uani 0.385(16) 1 d PD A 2
H6'A H 0.6173 0.6531 1.0424 0.083 Uiso 0.385(16) 1 calc PR A 2
H6'B H 0.4835 0.7488 1.0085 0.083 Uiso 0.385(16) 1 calc PR A 2
C7' C 0.577(3) 0.566(3) 0.9589(9) 0.072(5) Uani 0.385(16) 1 d PD A 2
H7'A H 0.6612 0.6298 0.9408 0.086 Uiso 0.385(16) 1 calc PR A 2
H7'B H 0.6220 0.4629 0.9672 0.086 Uiso 0.385(16) 1 calc PR A 2
C8 C 0.4383(3) 0.5489(4) 0.91650(12) 0.0589(8) Uani 1 1 d . . .
H8A H 0.4943 0.4577 0.9005 0.071 Uiso 1 1 calc R A 1
H8B H 0.4137 0.6191 0.8840 0.071 Uiso 1 1 calc R A 1
C9 C 0.2809(3) 0.4943(3) 0.94381(10) 0.0404(6) Uani 1 1 d . A .
C10 C 0.1545(3) 0.4442(3) 0.90717(10) 0.0406(6) Uani 1 1 d . A .
C11 C 0.1736(3) 0.4462(3) 0.84159(10) 0.0418(6) Uani 1 1 d . . .
C12 C 0.2310(3) 0.3132(3) 0.81154(11) 0.0431(6) Uani 1 1 d . A .
C13 C 0.2680(4) 0.1632(4) 0.84512(12) 0.0572(8) Uani 1 1 d . . .
H13A H 0.3223 0.1910 0.8815 0.069 Uiso 1 1 calc R A .
H13B H 0.1666 0.1121 0.8553 0.069 Uiso 1 1 calc R . .
C14 C 0.3717(5) 0.0476(5) 0.81214(15) 0.0827(11) Uani 1 1 d . A .
H14A H 0.4831 0.0840 0.8125 0.099 Uiso 1 1 calc R . .
H14B H 0.3680 -0.0540 0.8318 0.099 Uiso 1 1 calc R . .
C15 C 0.3171(5) 0.0281(5) 0.74998(16) 0.0856(12) Uani 1 1 d . . .
H15A H 0.2071 -0.0121 0.7496 0.103 Uiso 1 1 calc R A .
H15B H 0.3858 -0.0488 0.7305 0.103 Uiso 1 1 calc R . .
C16 C 0.3234(5) 0.1810(5) 0.71692(13) 0.0747(10) Uani 1 1 d . A .
H16A H 0.2649 0.1688 0.6802 0.090 Uiso 1 1 calc R . .
H16B H 0.4354 0.2045 0.7074 0.090 Uiso 1 1 calc R . .
C17 C 0.2523(3) 0.3195(4) 0.75043(11) 0.0516(7) Uani 1 1 d . . .
C18 C 0.2095(4) 0.4568(4) 0.72156(11) 0.0590(9) Uani 1 1 d . A .
H18 H 0.2203 0.4607 0.6809 0.071 Uiso 1 1 calc R . .
C19 C 0.1517(4) 0.5878(4) 0.75026(13) 0.0599(8) Uani 1 1 d . . .
H19 H 0.1242 0.6784 0.7293 0.072 Uiso 1 1 calc R A .
C20 C 0.1349(3) 0.5832(3) 0.81101(11) 0.0494(7) Uani 1 1 d . A .

loop_
_atom_site_aniso_label
_atom_site_aniso_U_11
_atom_site_aniso_U_22
_atom_site_aniso_U_33
_atom_site_aniso_U_23
_atom_site_aniso_U_13
_atom_site_aniso_U_12
O1 0.0469(12) 0.0951(19) 0.0591(14) -0.0031(13) -0.0021(11) -0.0152(13)
N1 0.104(2) 0.0560(15) 0.0610(14) 0.0029(12) -0.0048(14) 0.0214(15)
N1' 0.0469(12) 0.0951(19) 0.0591(14) -0.0031(13) -0.0021(11) -0.0152(13)
O1' 0.104(2) 0.0560(15) 0.0610(14) 0.0029(12) -0.0048(14) 0.0214(15)
C1 0.0425(14) 0.0479(16) 0.0439(14) 0.0007(12) 0.0031(12) 0.0004(13)
C2 0.0495(16) 0.0614(18) 0.0487(16) 0.0044(14) 0.0152(14) 0.0014(15)
C3 0.0643(18) 0.0579(17) 0.0346(13) 0.0014(13) 0.0105(14) 0.0077(15)
C4 0.0520(16) 0.0461(15) 0.0346(12) -0.0027(11) 0.0012(11) 0.0059(13)
C5 0.071(2) 0.067(2) 0.0441(15) -0.0068(15) -0.0068(15) 0.0027(18)
C6 0.059(3) 0.072(6) 0.060(4) -0.011(4) -0.017(3) -0.007(3)
C7 0.059(8) 0.090(8) 0.075(6) -0.019(5) 0.010(5) -0.027(6)
C6' 0.081(8) 0.062(8) 0.065(7) -0.003(6) -0.016(5) -0.024(7)
C7' 0.049(7) 0.105(15) 0.062(8) -0.026(9) -0.007(5) 0.003(10)
C8 0.0508(17) 0.078(2) 0.0480(15) 0.0000(15) 0.0025(13) -0.0115(16)
C9 0.0436(14) 0.0427(14) 0.0348(12) -0.0003(11) 0.0044(11) 0.0035(12)
C10 0.0450(14) 0.0430(15) 0.0337(12) -0.0003(11) 0.0010(11) 0.0046(12)
C11 0.0389(14) 0.0523(16) 0.0341(12) 0.0000(12) -0.0009(11) -0.0021(12)
C12 0.0374(14) 0.0556(17) 0.0363(13) -0.0008(12) -0.0001(11) -0.0003(13)
C13 0.0642(19) 0.0572(18) 0.0502(16) -0.0017(14) 0.0019(15) 0.0113(16)
C14 0.092(3) 0.079(3) 0.077(2) -0.013(2) 0.007(2) 0.030(2)
C15 0.094(3) 0.087(3) 0.076(2) -0.031(2) 0.006(2) 0.022(2)
C16 0.077(2) 0.099(3) 0.0482(17) -0.0250(19) 0.0138(17) -0.007(2)
C17 0.0484(16) 0.069(2) 0.0378(14) -0.0081(14) 0.0035(13) -0.0145(15)
C18 0.0628(18) 0.085(2) 0.0294(12) 0.0048(15) -0.0028(13) -0.0217(18)
C19 0.0653(19) 0.068(2) 0.0467(16) 0.0150(16) -0.0101(15) -0.0094(17)
C20 0.0516(16) 0.0532(17) 0.0432(14) 0.0028(13) -0.0050(13) 0.0007(14)

loop_
_atom_type_symbol
_atom_type_description
_atom_type_scat_dispersion_real
_atom_type_scat_dispersion_imag
_atom_type_scat_source
C C 0.0033 0.0000 'International Tables Vol C Tables 4.2.6.8 and 6.1.1.4'
H H 0.0000 0.0000 'International Tables Vol C Tables 4.2.6.8 and 6.1.1.4'
N N 0.0061 0.0000 'International Tables Vol C Tables 4.2.6.8 and 6.1.1.4'
O O 0.0106 0.0000 'International Tables Vol C Tables 4.2.6.8 and 6.1.1.4'

loop_
_geom_angle_atom_site_label_1
_geom_angle_atom_site_label_2
_geom_angle_atom_site_label_3
_geom_angle
_geom_angle_site_symmetry_1
_geom_angle_site_symmetry_3
_geom_angle_publ_flag
C1 O1 H1'A 120.7 . . ?
C1 O1 H1'B 120.4 . . ?
H1'A O1 H1'B 118.9 . . ?
C20 N1 H1A 119.9 . . ?
C20 N1 H1B 120.1 . . ?
H1A N1 H1B 120.0 . . ?
C2 C1 O1 120.2(3) . . ?
C2 C1 C10 119.8(3) . . ?
O1 C1 C10 120.0(2) . . ?
C3 C2 C1 119.6(3) . . ?
C3 C2 H2A 120.2 . . ?
C1 C2 H2A 120.2 . . ?
C2 C3 C4 122.4(2) . . ?
C2 C3 H3 118.8 . . ?
C4 C3 H3 118.8 . . ?
C3 C4 C9 118.0(2) . . ?
C3 C4 C5 120.6(2) . . ?
C9 C4 C5 121.3(3) . . ?
C6' C5 C4 114.7(5) . . ?
C6' C5 C6 32.7(5) . . ?
C4 C5 C6 114.0(3) . . ?
C6' C5 H5A 131.4 . . ?
C4 C5 H5A 108.8 . . ?
C6 C5 H5A 108.8 . . ?
C6' C5 H5B 78.4 . . ?
C4 C5 H5B 108.8 . . ?
C6 C5 H5B 108.8 . . ?
H5A C5 H5B 107.7 . . ?
C5 C6 C7 109.0(9) . . ?
C5 C6 H6A 109.9 . . ?
C7 C6 H6A 109.9 . . ?
C5 C6 H6B 109.9 . . ?
C7 C6 H6B 109.9 . . ?
H6A C6 H6B 108.3 . . ?
C8 C7 C6 112.9(9) . . ?
C8 C7 H7A 109.0 . . ?
C6 C7 H7A 109.0 . . ?
C8 C7 H7B 109.0 . . ?
C6 C7 H7B 109.0 . . ?
H7A C7 H7B 107.8 . . ?
C5 C6' C7' 110.0(16) . . ?
C5 C6' H6'A 109.7 . . ?
C7' C6' H6'A 109.7 . . ?
C5 C6' H6'B 109.7 . . ?
C7' C6' H6'B 109.7 . . ?
H6'A C6' H6'B 108.2 . . ?
C8 C7' C6' 112.1(14) . . ?
C8 C7' H7'A 109.2 . . ?
C6' C7' H7'A 109.2 . . ?
C8 C7' H7'B 109.2 . . ?
C6' C7' H7'B 109.2 . . ?
H7'A C7' H7'B 107.9 . . ?
C7 C8 C7' 23.2(8) . . ?
C7 C8 C9 114.3(6) . . ?
C7' C8 C9 114.9(10) . . ?
C7 C8 H8A 108.7 . . ?
C7' C8 H8A 87.4 . . ?
C9 C8 H8A 108.7 . . ?
C7 C8 H8B 108.7 . . ?
C7' C8 H8B 126.0 . . ?
C9 C8 H8B 108.7 . . ?
H8A C8 H8B 107.6 . . ?
C4 C9 C10 120.2(2) . . ?
C4 C9 C8 120.6(2) . . ?
C10 C9 C8 119.2(2) . . ?
C1 C10 C9 119.9(2) . . ?
C1 C10 C11 119.4(2) . . ?
C9 C10 C11 120.6(2) . . ?
C20 C11 C12 120.4(2) . . ?
C20 C11 C10 118.8(2) . . ?
C12 C11 C10 120.8(2) . . ?
C11 C12 C17 119.7(3) . . ?
C11 C12 C13 119.8(2) . . ?
C17 C12 C13 120.5(3) . . ?
C14 C13 C12 114.2(3) . . ?
C14 C13 H13A 108.7 . . ?
C12 C13 H13A 108.7 . . ?
C14 C13 H13B 108.7 . . ?
C12 C13 H13B 108.7 . . ?
H13A C13 H13B 107.6 . . ?
C15 C14 C13 111.9(3) . . ?
C15 C14 H14A 109.2 . . ?
C13 C14 H14A 109.2 . . ?
C15 C14 H14B 109.2 . . ?
C13 C14 H14B 109.2 . . ?
H14A C14 H14B 107.9 . . ?
C14 C15 C16 111.7(3) . . ?
C14 C15 H15A 109.3 . . ?
C16 C15 H15A 109.3 . . ?
C14 C15 H15B 109.3 . . ?
C16 C15 H15B 109.3 . . ?
H15A C15 H15B 108.0 . . ?
C15 C16 C17 113.8(2) . . ?
C15 C16 H16A 108.8 . . ?
C17 C16 H16A 108.8 . . ?
C15 C16 H16B 108.8 . . ?
C17 C16 H16B 108.8 . . ?
H16A C16 H16B 107.7 . . ?
C18 C17 C12 118.1(3) . . ?
C18 C17 C16 120.7(2) . . ?
C12 C17 C16 121.1(3) . . ?
C19 C18 C17 122.9(2) . . ?
C19 C18 H18 118.5 . . ?
C17 C18 H18 118.5 . . ?
C18 C19 C20 119.0(3) . . ?
C18 C19 H19 120.5 . . ?
C20 C19 H19 120.5 . . ?
N1 C20 C19 119.9(3) . . ?
N1 C20 C11 120.3(2) . . ?
C19 C20 C11 119.8(3) . . ?

loop_
_geom_bond_atom_site_label_1
_geom_bond_atom_site_label_2
_geom_bond_distance
_geom_bond_site_symmetry_2
_geom_bond_publ_flag
O1 C1 1.385(3) . ?
O1 H1'A 0.9048 . ?
O1 H1'B 0.9050 . ?
N1 C20 1.386(4) . ?
N1 H1A 0.9000 . ?
N1 H1B 0.9000 . ?
C1 C2 1.381(4) . ?
C1 C10 1.397(4) . ?
C2 C3 1.370(4) . ?
C2 H2A 0.9300 . ?
C3 C4 1.390(4) . ?
C3 H3 0.9300 . ?
C4 C9 1.396(3) . ?
C4 C5 1.510(4) . ?
C5 C6' 1.502(8) . ?
C5 C6 1.511(7) . ?
C5 H5A 0.9700 . ?
C5 H5B 0.9700 . ?
C6 C7 1.519(8) . ?
C6 H6A 0.9700 . ?
C6 H6B 0.9700 . ?
C7 C8 1.478(15) . ?
C7 H7A 0.9700 . ?
C7 H7B 0.9700 . ?
C6' C7' 1.522(9) . ?
C6' H6'A 0.9700 . ?
C6' H6'B 0.9700 . ?
C7' C8 1.50(2) . ?
C7' H7'A 0.9700 . ?
C7' H7'B 0.9700 . ?
C8 C9 1.512(4) . ?
C8 H8A 0.9700 . ?
C8 H8B 0.9700 . ?
C9 C10 1.400(3) . ?
C10 C11 1.499(3) . ?
C11 C20 1.389(4) . ?
C11 C12 1.399(4) . ?
C12 C17 1.401(3) . ?
C12 C13 1.512(4) . ?
C13 C14 1.501(4) . ?
C13 H13A 0.9700 . ?
C13 H13B 0.9700 . ?
C14 C15 1.492(5) . ?
C14 H14A 0.9700 . ?
C14 H14B 0.9700 . ?
C15 C16 1.497(5) . ?
C15 H15A 0.9700 . ?
C15 H15B 0.9700 . ?
C16 C17 1.516(4) . ?
C16 H16A 0.9700 . ?
C16 H16B 0.9700 . ?
C17 C18 1.381(4) . ?
C18 C19 1.372(4) . ?
C18 H18 0.9300 . ?
C19 C20 1.388(4) . ?
C19 H19 0.9300 . ?

loop_
_geom_torsion_atom_site_label_1
_geom_torsion_atom_site_label_2
_geom_torsion_atom_site_label_3
_geom_torsion_atom_site_label_4
_geom_torsion
_geom_torsion_site_symmetry_1
_geom_torsion_site_symmetry_2
_geom_torsion_site_symmetry_3
_geom_torsion_site_symmetry_4
_geom_torsion_publ_flag
O1 C1 C2 C3 -179.8(3) . . . . ?
C10 C1 C2 C3 0.8(4) . . . . ?
C1 C2 C3 C4 1.1(5) . . . . ?
C2 C3 C4 C9 -1.7(4) . . . . ?
C2 C3 C4 C5 178.5(3) . . . . ?
C3 C4 C5 C6' -163.1(9) . . . . ?
C9 C4 C5 C6' 17.1(9) . . . . ?
C3 C4 C5 C6 160.9(5) . . . . ?
C9 C4 C5 C6 -18.8(7) . . . . ?
C6' C5 C6 C7 -51.7(12) . . . . ?
C4 C5 C6 C7 47.1(12) . . . . ?
C5 C6 C7 C8 -61.1(16) . . . . ?
C4 C5 C6' C7' -46(2) . . . . ?
C6 C5 C6' C7' 50.1(16) . . . . ?
C5 C6' C7' C8 60(3) . . . . ?
C6 C7 C8 C7' -53(3) . . . . ?
C6 C7 C8 C9 44.1(14) . . . . ?
C6' C7' C8 C7 52(2) . . . . ?
C6' C7' C8 C9 -42(2) . . . . ?
C3 C4 C9 C10 0.5(4) . . . . ?
C5 C4 C9 C10 -179.7(3) . . . . ?
C3 C4 C9 C8 -178.8(3) . . . . ?
C5 C4 C9 C8 1.0(4) . . . . ?
C7 C8 C9 C4 -13.6(6) . . . . ?
C7' C8 C9 C4 12.0(9) . . . . ?
C7 C8 C9 C10 167.1(6) . . . . ?
C7' C8 C9 C10 -167.4(9) . . . . ?
C2 C1 C10 C9 -1.9(4) . . . . ?
O1 C1 C10 C9 178.7(3) . . . . ?
C2 C1 C10 C11 179.4(3) . . . . ?
O1 C1 C10 C11 -0.1(4) . . . . ?
C4 C9 C10 C1 1.3(4) . . . . ?
C8 C9 C10 C1 -179.4(3) . . . . ?
C4 C9 C10 C11 180.0(2) . . . . ?
C8 C9 C10 C11 -0.7(4) . . . . ?
C1 C10 C11 C20 91.0(3) . . . . ?
C9 C10 C11 C20 -87.7(3) . . . . ?
C1 C10 C11 C12 -89.7(3) . . . . ?
C9 C10 C11 C12 91.6(3) . . . . ?
C20 C11 C12 C17 1.2(4) . . . . ?
C10 C11 C12 C17 -178.1(2) . . . . ?
C20 C11 C12 C13 -178.2(2) . . . . ?
C10 C11 C12 C13 2.5(4) . . . . ?
C11 C12 C13 C14 -163.2(3) . . . . ?
C17 C12 C13 C14 17.4(4) . . . . ?
C12 C13 C14 C15 -44.9(4) . . . . ?
C13 C14 C15 C16 60.0(4) . . . . ?
C14 C15 C16 C17 -45.8(4) . . . . ?
C11 C12 C17 C18 -2.4(4) . . . . ?
C13 C12 C17 C18 177.0(3) . . . . ?
C11 C12 C17 C16 176.4(3) . . . . ?
C13 C12 C17 C16 -4.2(4) . . . . ?
C15 C16 C17 C18 -162.7(3) . . . . ?
C15 C16 C17 C12 18.5(4) . . . . ?
C12 C17 C18 C19 1.9(4) . . . . ?
C16 C17 C18 C19 -176.9(3) . . . . ?
C17 C18 C19 C20 -0.1(5) . . . . ?
C18 C19 C20 N1 178.0(3) . . . . ?
C18 C19 C20 C11 -1.2(4) . . . . ?
C12 C11 C20 N1 -178.6(3) . . . . ?
C10 C11 C20 N1 0.8(4) . . . . ?
C12 C11 C20 C19 0.6(4) . . . . ?
C10 C11 C20 C19 180.0(3) . . . . ?
